data_2008695
loop_
_publ_author_name
'H. Surya Prakash Rao'
'S. P. Senthilkumar'
'Kandasamy Chinnakali'
'Hoong-Kun Fun'

_publ_section_title (2<i>RS</i>,5<i>RS</i>)-2,5-Bis[3-(4-methylphenyl)-3-oxopropyl]cyclopentan-1-one
_journal_issue 7
_journal_name_full 'Acta Crystallographica Section C'
_journal_page_first 1130
_journal_page_last 1132
_journal_paper_doi 10.1107/S0108270199004151
_journal_volume 55
_journal_year 1999
_chemical_formula_sum 'C25 H28 O3'
_chemical_formula_weight 376.47
_chemical_name_systematic
;
(2RS,5RS)-2,5-bis[3-(4-methylphenyl)-3-oxopropyl]cyclopentan-1-one
;
_space_group_IT_number 61
_symmetry_cell_setting orthorhombic
_symmetry_space_group_name_Hall '-P 2ac 2ab'
_symmetry_space_group_name_H-M 'P b c a'
_audit_creation_method SHELXL97
_cell_angle_alpha 90.00
_cell_angle_beta 90.00
_cell_angle_gamma 90.00
_cell_formula_units_Z 8
_cell_length_a 11.7954(5)
_cell_length_b 7.6537(3)
_cell_length_c 46.732(2)
_cell_measurement_reflns_used 6910
_cell_measurement_temperature 293(2)
_cell_measurement_theta_max 25.00
_cell_measurement_theta_min 1.74
_cell_volume 4218.9(3)
_computing_cell_refinement 'SAINT (Siemens, 1996)'
_computing_data_collection 'SMART (Siemens, 1996)'
_computing_data_reduction SAINT
_computing_molecular_graphics SHELXTL
_computing_publication_material 'SHELXTL and PLATON (Spek, 1990)'
_computing_structure_refinement SHELXTL
_computing_structure_solution 'SHELXTL (Sheldrick, 1997)'
_diffrn_ambient_temperature 293(2)
_diffrn_detector_area_resol_mean 8.33
_diffrn_measurement_device 'Siemens SMART CCD area-detector'
_diffrn_measurement_method '\w scans'
_diffrn_radiation_monochromator graphite
_diffrn_radiation_source 'fine-focus sealed tube'
_diffrn_radiation_type MoK\a
_diffrn_radiation_wavelength 0.71073
_diffrn_reflns_av_R_equivalents 0.059
_diffrn_reflns_av_sigmaI/netI 0.042
_diffrn_reflns_limit_h_max 13
_diffrn_reflns_limit_h_min -14
_diffrn_reflns_limit_k_max 9
_diffrn_reflns_limit_k_min -9
_diffrn_reflns_limit_l_max 41
_diffrn_reflns_limit_l_min -55
_diffrn_reflns_number 20844
_diffrn_reflns_theta_max 25
_diffrn_reflns_theta_min 1.74
_exptl_absorpt_coefficient_mu 0.076
_exptl_absorpt_correction_type none
_exptl_crystal_colour colourless
_exptl_crystal_density_diffrn 1.185
_exptl_crystal_density_method 'not measured'
_exptl_crystal_description plate
_exptl_crystal_F_000 1616
_exptl_crystal_size_max 0.38
_exptl_crystal_size_mid 0.32
_exptl_crystal_size_min 0.14
_refine_diff_density_max 0.12
_refine_diff_density_min -0.14
_refine_ls_extinction_method none
_refine_ls_goodness_of_fit_ref 1.14
_refine_ls_hydrogen_treatment constr
_refine_ls_matrix_type full
_refine_ls_number_parameters 253
_refine_ls_number_reflns 3705
_refine_ls_number_restraints 0
_refine_ls_restrained_S_all 1.14
_refine_ls_R_factor_all 0.107
_refine_ls_R_factor_gt 0.068
_refine_ls_shift/su_max <0.001
_refine_ls_shift/su_mean 0.00
_refine_ls_structure_factor_coef Fsqd
_refine_ls_weighting_details 'calc w = 1/[\s^2^(Fo^2^)+(0.0345P)^2^+2.4171P] where P=(Fo^2^+2Fc^2^)/3'
_refine_ls_weighting_scheme calc
_refine_ls_wR_factor_ref 0.148
_reflns_number_gt 2485
_reflns_number_total 3705
_reflns_threshold_expression I>2\s(I)
_cod_data_source_file ln1083.cif
_cod_data_source_block I
_cod_original_sg_symbol_H-M Pbca
_cod_database_code 2008695

loop_
_symmetry_equiv_pos_as_xyz
'x, y, z'
'-x+1/2, -y, z+1/2'
'x+1/2, -y+1/2, -z'
'-x, y+1/2, -z+1/2'
'-x, -y, -z'
'x+1/2, y, -z+1/2'
'-x+1/2, y+1/2, z'
'x, -y+1/2, z+1/2'

loop_
_atom_site_label
_atom_site_fract_x
_atom_site_fract_y
_atom_site_fract_z
_atom_site_U_iso_or_equiv
_atom_site_adp_type
_atom_site_calc_flag
_atom_site_refinement_flags
_atom_site_occupancy
_atom_site_disorder_assembly
_atom_site_disorder_group
_atom_site_type_symbol
O1 0.80940(15) 0.9229(4) 0.29566(4) 0.0851(8) Uani d . 1 . . O
O2 0.75809(19) 1.1341(3) 0.19292(4) 0.0772(7) Uani d . 1 . . O
O3 0.7393(2) 0.7018(3) 0.40008(5) 0.0871(8) Uani d . 1 . . O
C1 0.7068(2) 0.9252(4) 0.29559(6) 0.0500(7) Uani d . 1 . . C
C2 0.63354(19) 0.9067(3) 0.26926(5) 0.0428(6) Uani d . 1 . . C
H2A 0.6310 0.7822 0.2644 0.051 Uiso calc R 1 . . H
C3 0.5162(2) 0.9577(4) 0.27979(6) 0.0582(8) Uani d . 1 . . C
H3A 0.4578 0.8972 0.2690 0.070 Uiso calc R 1 . . H
H3B 0.5043 1.0827 0.2780 0.070 Uiso calc R 1 . . H
C4 0.5147(2) 0.9022(4) 0.31104(6) 0.0596(8) Uani d . 1 . . C
H4A 0.4990 0.7783 0.3128 0.072 Uiso calc R 1 . . H
H4B 0.4577 0.9668 0.3216 0.072 Uiso calc R 1 . . H
C5 0.6335(2) 0.9448(4) 0.32200(5) 0.0466(7) Uani d . 1 . . C
H5A 0.6342 1.0686 0.3274 0.056 Uiso calc R 1 . . H
C6 0.6797(2) 1.0019(4) 0.24344(5) 0.0486(7) Uani d . 1 . . C
H6A 0.7588 0.9703 0.2410 0.058 Uiso calc R 1 . . H
H6B 0.6766 1.1266 0.2471 0.058 Uiso calc R 1 . . H
C7 0.6172(2) 0.9641(3) 0.21583(5) 0.0444(6) Uani d . 1 . . C
H7A 0.6102 0.8386 0.2135 0.053 Uiso calc R 1 . . H
H7B 0.5414 1.0125 0.2170 0.053 Uiso calc R 1 . . H
C8 0.6761(2) 1.0389(3) 0.18999(6) 0.0474(6) Uani d . 1 . . C
C9 0.6373(2) 0.9929(3) 0.16069(5) 0.0441(6) Uani d . 1 . . C
C10 0.7040(2) 1.0399(4) 0.13755(6) 0.0592(8) Uani d . 1 . . C
H10A 0.7705 1.1025 0.1406 0.071 Uiso calc R 1 . . H
C11 0.6737(3) 0.9958(4) 0.11014(6) 0.0676(9) Uani d . 1 . . C
H11A 0.7201 1.0284 0.0950 0.081 Uiso calc R 1 . . H
C12 0.5748(3) 0.9035(4) 0.10469(6) 0.0612(8) Uani d . 1 . . C
C13 0.5065(3) 0.8611(4) 0.12775(6) 0.0594(8) Uani d . 1 . . C
H13A 0.4385 0.8026 0.1246 0.071 Uiso calc R 1 . . H
C14 0.5372(2) 0.9038(3) 0.15538(6) 0.0498(7) Uani d . 1 . . C
H14A 0.4903 0.8725 0.1705 0.060 Uiso calc R 1 . . H
C15 0.5427(3) 0.8505(5) 0.07464(7) 0.0928(12) Uani d . 1 . . C
H15A 0.5996 0.8907 0.0615 0.139 Uiso calc PR 0.50 . . H
H15B 0.4710 0.9017 0.0697 0.139 Uiso calc PR 0.50 . . H
H15C 0.5372 0.7256 0.0736 0.139 Uiso calc PR 0.50 . . H
H15D 0.4722 0.7879 0.0750 0.139 Uiso calc PR 0.50 . . H
H15E 0.6009 0.7770 0.0668 0.139 Uiso calc PR 0.50 . . H
H15F 0.5347 0.9531 0.0630 0.139 Uiso calc PR 0.50 . . H
C16 0.6758(2) 0.8419(4) 0.34738(5) 0.0549(7) Uani d . 1 . . C
H16A 0.7518 0.8811 0.3521 0.066 Uiso calc R 1 . . H
H16B 0.6805 0.7196 0.3421 0.066 Uiso calc R 1 . . H
C17 0.6017(2) 0.8589(4) 0.37368(5) 0.0555(7) Uani d . 1 . . C
H17A 0.5896 0.9821 0.3775 0.067 Uiso calc R 1 . . H
H17B 0.5284 0.8073 0.3695 0.067 Uiso calc R 1 . . H
C18 0.6479(2) 0.7758(4) 0.39999(6) 0.0585(8) Uani d . 1 . . C
C19 0.5796(2) 0.7849(4) 0.42693(6) 0.0587(8) Uani d . 1 . . C
C20 0.4706(3) 0.8499(5) 0.42795(7) 0.0745(10) Uani d . 1 . . C
H20A 0.4378 0.8940 0.4114 0.089 Uiso calc R 1 . . H
C21 0.4092(3) 0.8506(5) 0.45321(7) 0.0860(11) Uani d . 1 . . C
H21A 0.3358 0.8948 0.4532 0.103 Uiso calc R 1 . . H
C22 0.4538(3) 0.7878(5) 0.47810(7) 0.0833(11) Uani d . 1 . . C
C23 0.5626(3) 0.7223(6) 0.47729(7) 0.0960(13) Uani d . 1 . . C
H23A 0.5948 0.6780 0.4939 0.115 Uiso calc R 1 . . H
C24 0.6251(3) 0.7208(5) 0.45211(7) 0.0815(11) Uani d . 1 . . C
H24A 0.6985 0.6762 0.4522 0.098 Uiso calc R 1 . . H
C25 0.3857(4) 0.7886(7) 0.50545(8) 0.1216(16) Uani d . 1 . . C
H25A 0.4304 0.7404 0.5207 0.182 Uiso calc PR 0.50 . . H
H25B 0.3185 0.7195 0.5029 0.182 Uiso calc PR 0.50 . . H
H25C 0.3648 0.9064 0.5101 0.182 Uiso calc PR 0.50 . . H
H25D 0.3120 0.8372 0.5018 0.182 Uiso calc PR 0.50 . . H
H25E 0.4240 0.8580 0.5196 0.182 Uiso calc PR 0.50 . . H
H25F 0.3777 0.6711 0.5124 0.182 Uiso calc PR 0.50 . . H

loop_
_atom_site_aniso_label
_atom_site_aniso_U_11
_atom_site_aniso_U_22
_atom_site_aniso_U_33
_atom_site_aniso_U_12
_atom_site_aniso_U_13
_atom_site_aniso_U_23
O1 0.0309(11) 0.162(2) 0.0629(14) -0.0004(13) -0.0027(9) 0.0116(14)
O2 0.0714(14) 0.0928(17) 0.0673(13) -0.0435(13) -0.0076(12) 0.0105(12)
O3 0.0674(15) 0.119(2) 0.0751(15) 0.0289(15) 0.0093(13) 0.0248(14)
C1 0.0365(14) 0.0601(18) 0.0536(17) 0.0010(13) -0.0015(12) 0.0046(13)
C2 0.0341(12) 0.0448(15) 0.0495(15) 0.0020(11) -0.0007(11) -0.0008(12)
C3 0.0340(14) 0.080(2) 0.0605(19) 0.0031(14) -0.0006(13) 0.0003(16)
C4 0.0361(14) 0.081(2) 0.0617(19) -0.0015(15) 0.0030(13) 0.0005(16)
C5 0.0424(14) 0.0483(16) 0.0492(16) -0.0028(12) 0.0000(12) -0.0018(12)
C6 0.0384(14) 0.0534(17) 0.0539(16) -0.0019(13) -0.0030(12) 0.0026(13)
C7 0.0378(13) 0.0440(15) 0.0514(16) 0.0005(12) -0.0004(12) -0.0025(12)
C8 0.0391(14) 0.0467(16) 0.0563(17) -0.0020(13) -0.0013(13) 0.0024(13)
C9 0.0390(14) 0.0439(15) 0.0495(16) 0.0033(12) 0.0005(12) 0.0036(12)
C10 0.0502(16) 0.069(2) 0.0583(19) -0.0041(15) 0.0031(14) 0.0097(15)
C11 0.069(2) 0.081(2) 0.0529(19) 0.0031(18) 0.0097(16) 0.0079(16)
C12 0.077(2) 0.0577(19) 0.0488(18) 0.0133(17) -0.0073(16) -0.0043(14)
C13 0.0598(19) 0.0580(19) 0.0606(19) -0.0020(15) -0.0083(15) -0.0064(15)
C14 0.0454(15) 0.0505(16) 0.0535(17) -0.0026(13) 0.0020(13) -0.0002(13)
C15 0.124(3) 0.089(3) 0.065(2) 0.008(2) -0.014(2) -0.011(2)
C16 0.0499(16) 0.0621(18) 0.0527(17) 0.0032(14) 0.0018(13) 0.0044(14)
C17 0.0561(18) 0.0593(18) 0.0512(17) 0.0016(14) 0.0031(14) 0.0030(14)
C18 0.0541(18) 0.064(2) 0.0576(18) -0.0003(15) 0.0021(15) 0.0070(15)
C19 0.0565(18) 0.071(2) 0.0488(18) -0.0017(15) 0.0007(15) 0.0050(15)
C20 0.067(2) 0.097(3) 0.059(2) 0.0110(19) 0.0070(17) 0.0099(18)
C21 0.074(2) 0.117(3) 0.067(2) 0.013(2) 0.0145(19) 0.010(2)
C22 0.080(2) 0.113(3) 0.057(2) -0.004(2) 0.0113(19) 0.004(2)
C23 0.088(3) 0.147(4) 0.053(2) -0.004(3) -0.007(2) 0.017(2)
C24 0.065(2) 0.122(3) 0.058(2) 0.001(2) -0.0051(17) 0.010(2)
C25 0.118(3) 0.177(5) 0.069(3) 0.005(3) 0.025(2) 0.013(3)

loop_
_atom_type_symbol
_atom_type_description
_atom_type_scat_dispersion_real
_atom_type_scat_dispersion_imag
_atom_type_scat_source
C C 0.0033 0.0016 'International Tables Vol C Tables 4.2.6.8 and 6.1.1.4'
H H 0.0000 0.0000 'International Tables Vol C Tables 4.2.6.8 and 6.1.1.4'
O O 0.0106 0.0060 'International Tables Vol C Tables 4.2.6.8 and 6.1.1.4'

loop_
_geom_angle_atom_site_label_1
_geom_angle_atom_site_label_2
_geom_angle_atom_site_label_3
_geom_angle
O1 C1 C2 125.0(3)
O1 C1 C5 124.8(3)
C2 C1 C5 110.3(2)
C1 C2 C6 113.5(2)
C1 C2 C3 103.5(2)
C6 C2 C3 117.6(2)
C2 C3 C4 104.4(2)
C3 C4 C5 104.6(2)
C16 C5 C1 113.5(2)
C16 C5 C4 117.1(2)
C1 C5 C4 103.3(2)
C2 C6 C7 114.4(2)
C8 C7 C6 112.7(2)
O2 C8 C9 119.3(2)
O2 C8 C7 120.2(2)
C9 C8 C7 120.4(2)
C10 C9 C14 118.2(2)
C10 C9 C8 118.9(2)
C14 C9 C8 123.0(2)
C11 C10 C9 121.1(3)
C10 C11 C12 121.1(3)
C13 C12 C11 117.8(3)
C13 C12 C15 121.0(3)
C11 C12 C15 121.2(3)
C14 C13 C12 121.4(3)
C13 C14 C9 120.5(3)
C5 C16 C17 113.7(2)
C18 C17 C16 115.0(2)
O3 C18 C17 121.8(3)
O3 C18 C19 119.7(3)
C17 C18 C19 118.6(3)
C20 C19 C24 117.4(3)
C20 C19 C18 123.2(3)
C24 C19 C18 119.4(3)
C19 C20 C21 121.2(3)
C22 C21 C20 121.6(3)
C21 C22 C23 117.6(3)
C21 C22 C25 121.0(4)
C23 C22 C25 121.4(3)
C22 C23 C24 121.4(3)
C19 C24 C23 120.8(3)

loop_
_geom_bond_atom_site_label_1
_geom_bond_atom_site_label_2
_geom_bond_site_symmetry_2
_geom_bond_distance
_geom_bond_publ_flag
O1 C1 . 1.210(3) yes
O2 C8 . 1.219(3) yes
O3 C18 . 1.217(3) yes
C1 C2 . 1.510(3) ?
C1 C5 . 1.514(3) ?
C2 C6 . 1.511(3) ?
C2 C3 . 1.520(3) ?
C3 C4 . 1.521(4) ?
C4 C5 . 1.527(3) ?
C5 C16 . 1.509(3) ?
C6 C7 . 1.514(3) ?
C7 C8 . 1.506(3) ?
C8 C9 . 1.486(4) ?
C9 C10 . 1.385(4) ?
C9 C14 . 1.387(3) ?
C10 C11 . 1.373(4) ?
C11 C12 . 1.387(4) ?
C12 C13 . 1.384(4) ?
C12 C15 . 1.510(4) ?
C13 C14 . 1.380(4) ?
C16 C17 . 1.514(3) ?
C17 C18 . 1.488(4) ?
C18 C19 . 1.496(4) ?
C19 C20 . 1.379(4) ?
C19 C24 . 1.383(4) ?
C20 C21 . 1.385(4) ?
C21 C22 . 1.364(4) ?
C22 C23 . 1.378(5) ?
C22 C25 . 1.510(4) ?
C23 C24 . 1.389(4) ?

loop_
_geom_hbond_atom_site_label_D
_geom_hbond_atom_site_label_H
_geom_hbond_atom_site_label_A
_geom_hbond_site_symmetry_A
_geom_hbond_distance_DH
_geom_hbond_distance_HA
_geom_hbond_distance_DA
_geom_hbond_angle_DHA
_geom_hbond_publ_flag
C7 H7A O2 7_645 0.97 2.41 3.113(3) 129 yes
C10 H10A '\p(ring B)' 7_655 0.93 3.05 3.863(3) 146 yes
C15 H15A '\p(ring C)' 4_655 0.96 3.39 3.637(3) 97 no
C15 H15B '\p(ring C)' 4_655 0.96 3.12 3.637(3) 115 no
C15 H15F '\p(ring C)' 4_655 0.96 2.72 3.637(3) 160 yes
C17 H17B '\p(ring B)' 4_645 0.97 3.16 3.986(3) 143 yes
C25 H25C '\p(ring C)' 5_676 0.96 3.24 3.970(3) 134 no
C25 H25E '\p(ring C)' 5_676 0.96 3.10 3.970(3) 152 yes

loop_
_geom_torsion_atom_site_label_1
_geom_torsion_atom_site_label_2
_geom_torsion_atom_site_label_3
_geom_torsion_atom_site_label_4
_geom_torsion
_geom_torsion_publ_flag
O1 C1 C2 C6 -39.4(4) ?
C5 C1 C2 C6 141.2(2) ?
O1 C1 C2 C3 -168.0(3) ?
C5 C1 C2 C3 12.6(3) yes
C1 C2 C3 C4 -30.9(3) yes
C6 C2 C3 C4 -157.0(2) ?
C2 C3 C4 C5 38.3(3) yes
O1 C1 C5 C16 -41.0(4) ?
C2 C1 C5 C16 138.4(2) ?
O1 C1 C5 C4 -168.9(3) ?
C2 C1 C5 C4 10.5(3) yes
C3 C4 C5 C16 -155.2(2) ?
C3 C4 C5 C1 -29.6(3) yes
C1 C2 C6 C7 171.6(2) ?
C3 C2 C6 C7 -67.5(3) yes
C2 C6 C7 C8 -171.2(2) yes
C6 C7 C8 O2 -7.2(4) yes
C6 C7 C8 C9 170.7(2) yes
O2 C8 C9 C10 8.6(4) ?
C7 C8 C9 C10 -169.4(2) yes
O2 C8 C9 C14 -171.8(3) ?
C7 C8 C9 C14 10.2(4) ?
C14 C9 C10 C11 -1.7(4) ?
C8 C9 C10 C11 178.0(3) ?
C9 C10 C11 C12 0.4(5) ?
C10 C11 C12 C13 1.5(5) ?
C10 C11 C12 C15 -178.3(3) ?
C11 C12 C13 C14 -2.1(4) ?
C15 C12 C13 C14 177.8(3) ?
C12 C13 C14 C9 0.8(4) ?
C10 C9 C14 C13 1.1(4) ?
C8 C9 C14 C13 -178.6(2) ?
C1 C5 C16 C17 -179.1(2) ?
C4 C5 C16 C17 -58.7(3) yes
C5 C16 C17 C18 -173.3(2) yes
C16 C17 C18 O3 0.8(4) yes
C16 C17 C18 C19 -179.4(3) yes
O3 C18 C19 C20 -173.0(3) ?
C17 C18 C19 C20 7.2(5) yes
O3 C18 C19 C24 4.9(5) ?
C17 C18 C19 C24 -174.9(3) ?
C24 C19 C20 C21 -0.1(5) ?
C18 C19 C20 C21 177.9(3) ?
C19 C20 C21 C22 0.2(6) ?
C20 C21 C22 C23 -0.4(6) ?
C20 C21 C22 C25 -179.7(4) ?
C21 C22 C23 C24 0.4(7) ?
C25 C22 C23 C24 179.7(4) ?
C20 C19 C24 C23 0.1(5) ?
C18 C19 C24 C23 -178.0(3) ?
C22 C23 C24 C19 -0.3(6) ?
